data_4036983
loop_
_publ_author_name
'Bosnidou, Alexandra E.'
'Mill\'an, Alba'
'Ceballos, Javier'
'Mart\'inez, Claudio'
'Mu\~niz, Kilian'

_publ_section_title
;
 Iodine(III)-Mediated Selective Intermolecular C-H Amination for the
 Chemical Diversification of Tryptamines.
;
_journal_issue 15
_journal_name_full 'The Journal of organic chemistry'
_journal_page_first 6496
_journal_page_last 6504
_journal_paper_doi 10.1021/acs.joc.6b01118
_journal_volume 81
_journal_year 2016
_chemical_formula_sum 'C21 H25 Cl2 N3 O4 S'
_chemical_formula_weight 486.40
_space_group_IT_number 2
_space_group_name_Hall '-P 1'
_space_group_name_H-M_alt 'P -1'
_symmetry_cell_setting triclinic
_symmetry_space_group_name_H-M 'P -1'
_atom_sites_solution_hydrogens geom
_atom_sites_solution_primary direct
_atom_sites_solution_secondary difmap
_audit_creation_method SHELXL-97
_cell_angle_alpha 104.520(2)
_cell_angle_beta 93.010(2)
_cell_angle_gamma 98.217(2)
_cell_formula_units_Z 2
_cell_length_a 7.3361(4)
_cell_length_b 12.4151(7)
_cell_length_c 12.6930(7)
_cell_measurement_reflns_used 5214
_cell_measurement_temperature 100(2)
_cell_measurement_theta_max 30.00
_cell_measurement_theta_min 2.69
_cell_volume 1102.93(11)
_computing_cell_refinement 'Bruker APEX2 v2011.4-0'
_computing_data_collection 'Bruker APEX2 v2011.4-0'
_computing_data_reduction 'Bruker SAINT V7.60A'
_computing_molecular_graphics 'Bruker SHELXTL'
_computing_publication_material 'Bruker SHELXTL'
_computing_structure_refinement 'SHELXS-97 (Sheldrick, 2008)'
_computing_structure_solution Sir2011
_diffrn_ambient_temperature 100(2)
_diffrn_detector_area_resol_mean 512
_diffrn_detector_type '4K CCD area detector APEX II'
_diffrn_measured_fraction_theta_full 0.997
_diffrn_measured_fraction_theta_max 0.859
_diffrn_measurement_device_type 'APEX DUO Kappa 4-axis goniometer'
_diffrn_measurement_method
;
 Fullsphere data collection, phi and omega scans
;
_diffrn_measurement_specimen_support 'magnetic support with MicroMount'
_diffrn_radiation_monochromator 'Quazar MX Multilayer Optics'
_diffrn_radiation_type MoK\a
_diffrn_radiation_wavelength 0.71073
_diffrn_reflns_av_R_equivalents 0.0209
_diffrn_reflns_av_sigmaI/netI 0.0352
_diffrn_reflns_limit_h_max 9
_diffrn_reflns_limit_h_min -10
_diffrn_reflns_limit_k_max 16
_diffrn_reflns_limit_k_min -17
_diffrn_reflns_limit_l_max 16
_diffrn_reflns_limit_l_min -17
_diffrn_reflns_number 11380
_diffrn_reflns_theta_full 25.00
_diffrn_reflns_theta_max 30.36
_diffrn_reflns_theta_min 1.66
_diffrn_source 'Microfocus source E025 IuS'
_diffrn_source_current 0.6
_diffrn_source_power 50
_diffrn_source_size '0.2 mm x 0.2 mm fine focus'
_diffrn_source_type 'Bruker APEX DUO'
_exptl_absorpt_coefficient_mu 0.423
_exptl_absorpt_correction_T_max 0.9710
_exptl_absorpt_correction_T_min 0.8835
_exptl_absorpt_correction_type empirical
_exptl_absorpt_process_details
; 
 SADABS Version 2008/1 Bruker-Nonius
 Blessing, Acta Cryst. (1995) A51 33-38
;
_exptl_crystal_colour colourless
_exptl_crystal_density_diffrn 1.465
_exptl_crystal_density_method 'not measured'
_exptl_crystal_description block
_exptl_crystal_F_000 508
_exptl_crystal_size_max 0.30
_exptl_crystal_size_mid 0.15
_exptl_crystal_size_min 0.07
_refine_diff_density_max 1.207
_refine_diff_density_min -1.318
_refine_diff_density_rms 0.114
_refine_ls_extinction_method none
_refine_ls_goodness_of_fit_ref 1.037
_refine_ls_hydrogen_treatment noref
_refine_ls_matrix_type full
_refine_ls_number_parameters 288
_refine_ls_number_reflns 5714
_refine_ls_number_restraints 0
_refine_ls_restrained_S_all 1.037
_refine_ls_R_factor_all 0.0693
_refine_ls_R_factor_gt 0.0597
_refine_ls_shift/su_max 0.001
_refine_ls_shift/su_mean 0.000
_refine_ls_structure_factor_coef Fsqd
_refine_ls_weighting_details 'calc w=1/[\s^2^(Fo^2^)+(0.0953P)^2^+2.6208P] where P=(Fo^2^+2Fc^2^)/3'
_refine_ls_weighting_scheme calc
_refine_ls_wR_factor_gt 0.1749
_refine_ls_wR_factor_ref 0.1842
_reflns_number_gt 4822
_reflns_number_total 5714
_reflns_threshold_expression >2sigma(I)
_cod_data_source_file jo6b01118_si_006.cif
_cod_data_source_block mo_km_am64_1_0m
_cod_depositor_comments
;
The following automatic conversions were performed:

data item '_symmetry_cell_setting' value 'Triclinic' was changed to
'triclinic' in accordance with the
/home/saulius/struct/COD-crude-data/automatic-downloads/DataCite-retrospective/ACS/depositions/lib/dictionaries/cif_core.dic
dictionary named 'cif_core.dic' version 2.4.2 last updated on
2011-04-26.

Automatic conversion script
Id: cif_fix_values 6909 2019-04-08 15:41:33Z antanas 
;
_cod_original_sg_symbol_H-M P-1
_cod_database_code 4036983

loop_
_symmetry_equiv_pos_as_xyz
'x, y, z'
'-x, -y, -z'

loop_
_atom_site_label
_atom_site_type_symbol
_atom_site_fract_x
_atom_site_fract_y
_atom_site_fract_z
_atom_site_U_iso_or_equiv
_atom_site_adp_type
_atom_site_occupancy
_atom_site_symmetry_multiplicity
_atom_site_calc_flag
_atom_site_refinement_flags
S1 S 0.14908(8) 0.85518(5) 0.59066(5) 0.01153(15) Uani 1 1 d .
N1 N 0.4296(3) 1.15090(17) 0.65263(16) 0.0125(4) Uani 1 1 d .
N2 N 0.2658(3) 0.97298(17) 0.58574(17) 0.0135(4) Uani 1 1 d .
O1 O 0.8525(3) 0.86149(17) 1.01421(15) 0.0194(4) Uani 1 1 d .
N3 N 0.8380(3) 0.90218(19) 0.84981(17) 0.0154(4) Uani 1 1 d .
O2 O 0.2535(3) 0.78227(15) 0.63220(15) 0.0158(4) Uani 1 1 d .
O3 O -0.0226(2) 0.87403(16) 0.63907(14) 0.0159(4) Uani 1 1 d .
O4 O 0.2992(2) 0.99314(15) 0.83608(14) 0.0145(3) Uani 1 1 d .
H4O H 0.2511 1.0426 0.8783 0.022 Uiso 1 1 calc R
C1 C 1.0265(4) 0.7663(2) 0.8758(2) 0.0190(5) Uani 1 1 d .
H1A H 1.0929 0.7483 0.9366 0.029 Uiso 1 1 calc R
H1B H 1.1157 0.8000 0.8337 0.029 Uiso 1 1 calc R
H1C H 0.9540 0.6971 0.8284 0.029 Uiso 1 1 calc R
C2 C 0.8987(3) 0.8486(2) 0.9201(2) 0.0148(5) Uani 1 1 d .
C3 C 0.7055(4) 0.9798(2) 0.8732(2) 0.0158(5) Uani 1 1 d .
H3A H 0.7714 1.0574 0.9060 0.019 Uiso 1 1 calc R
H3B H 0.6217 0.9585 0.9259 0.019 Uiso 1 1 calc R
C4 C 0.5938(3) 0.9752(2) 0.76703(19) 0.0134(4) Uani 1 1 d .
H4A H 0.5414 0.8956 0.7308 0.016 Uiso 1 1 calc R
H4B H 0.6780 1.0030 0.7178 0.016 Uiso 1 1 calc R
C5 C 0.4344(3) 1.0452(2) 0.78284(19) 0.0118(4) Uani 1 1 d .
C6 C 0.5059(3) 1.1689(2) 0.83433(19) 0.0122(4) Uani 1 1 d .
C7 C 0.5646(3) 1.2274(2) 0.9411(2) 0.0153(5) Uani 1 1 d .
H7 H 0.5614 1.1900 0.9979 0.018 Uiso 1 1 calc R
C8 C 0.6288(4) 1.3431(2) 0.9636(2) 0.0182(5) Uani 1 1 d .
H8 H 0.6686 1.3849 1.0367 0.022 Uiso 1 1 calc R
C9 C 0.6352(4) 1.3979(2) 0.8809(2) 0.0185(5) Uani 1 1 d .
H9 H 0.6824 1.4762 0.8981 0.022 Uiso 1 1 calc R
C10 C 0.5737(4) 1.3403(2) 0.7729(2) 0.0165(5) Uani 1 1 d .
H10 H 0.5757 1.3776 0.7160 0.020 Uiso 1 1 calc R
C11 C 0.5096(3) 1.2262(2) 0.7529(2) 0.0135(4) Uani 1 1 d .
C12 C 0.3634(3) 1.0488(2) 0.66625(19) 0.0113(4) Uani 1 1 d .
C13 C 0.0872(3) 0.7923(2) 0.45007(19) 0.0128(4) Uani 1 1 d .
C14 C 0.0628(3) 0.8563(2) 0.3760(2) 0.0136(4) Uani 1 1 d .
H14 H 0.0920 0.9362 0.3987 0.016 Uiso 1 1 calc R
C15 C -0.0050(3) 0.8017(2) 0.2685(2) 0.0148(5) Uani 1 1 d .
H15 H -0.0203 0.8449 0.2176 0.018 Uiso 1 1 calc R
C16 C -0.0510(3) 0.6840(2) 0.2341(2) 0.0155(5) Uani 1 1 d .
C17 C -0.0264(4) 0.6219(2) 0.3102(2) 0.0194(5) Uani 1 1 d .
H17 H -0.0575 0.5421 0.2881 0.023 Uiso 1 1 calc R
C18 C 0.0430(4) 0.6750(2) 0.4177(2) 0.0171(5) Uani 1 1 d .
H18 H 0.0600 0.6319 0.4686 0.021 Uiso 1 1 calc R
C19 C -0.1253(4) 0.6264(2) 0.1179(2) 0.0214(5) Uani 1 1 d .
H19A H -0.1261 0.6826 0.0759 0.032 Uiso 1 1 calc R
H19B H -0.2517 0.5873 0.1165 0.032 Uiso 1 1 calc R
H19C H -0.0467 0.5716 0.0856 0.032 Uiso 1 1 calc R
C20 C 0.3970(4) 1.1874(2) 0.5540(2) 0.0165(5) Uani 1 1 d .
H20A H 0.3386 1.1227 0.4948 0.025 Uiso 1 1 calc R
H20B H 0.5151 1.2198 0.5331 0.025 Uiso 1 1 calc R
H20C H 0.3154 1.2445 0.5677 0.025 Uiso 1 1 calc R
C1S C 0.5914(5) 0.6534(3) 0.6475(3) 0.0333(7) Uani 1 1 d .
H1S1 H 0.6700 0.7277 0.6575 0.040 Uiso 1 1 calc R
H1S2 H 0.4821 0.6496 0.5967 0.040 Uiso 1 1 calc R
Cl1S Cl 0.71683(14) 0.54598(8) 0.59013(9) 0.0437(2) Uani 1 1 d .
Cl2S Cl 0.51837(14) 0.64095(8) 0.77408(8) 0.0415(2) Uani 1 1 d .
H3N H 0.892(5) 0.893(3) 0.788(3) 0.021(8) Uiso 1 1 d .

loop_
_atom_site_aniso_label
_atom_site_aniso_U_11
_atom_site_aniso_U_22
_atom_site_aniso_U_33
_atom_site_aniso_U_23
_atom_site_aniso_U_13
_atom_site_aniso_U_12
S1 0.0116(3) 0.0139(3) 0.0089(3) 0.00181(19) -0.0003(2) 0.0039(2)
N1 0.0130(9) 0.0151(9) 0.0094(9) 0.0032(7) -0.0010(7) 0.0029(7)
N2 0.0150(10) 0.0149(9) 0.0104(9) 0.0029(7) 0.0003(7) 0.0029(7)
O1 0.0226(10) 0.0262(10) 0.0123(8) 0.0062(7) 0.0024(7) 0.0107(8)
N3 0.0161(10) 0.0206(10) 0.0109(9) 0.0042(8) 0.0020(8) 0.0075(8)
O2 0.0177(9) 0.0165(8) 0.0142(8) 0.0048(7) -0.0019(7) 0.0056(7)
O3 0.0137(8) 0.0217(9) 0.0119(8) 0.0026(7) 0.0027(6) 0.0043(7)
O4 0.0154(8) 0.0154(8) 0.0126(8) 0.0027(6) 0.0043(6) 0.0029(6)
C1 0.0202(12) 0.0220(12) 0.0168(12) 0.0049(10) 0.0009(10) 0.0107(10)
C2 0.0132(11) 0.0165(11) 0.0144(11) 0.0034(9) -0.0009(9) 0.0037(9)
C3 0.0167(11) 0.0195(11) 0.0127(11) 0.0044(9) -0.0006(9) 0.0084(9)
C4 0.0137(11) 0.0167(11) 0.0102(10) 0.0028(8) 0.0001(8) 0.0055(8)
C5 0.0123(10) 0.0148(10) 0.0084(10) 0.0033(8) -0.0003(8) 0.0030(8)
C6 0.0115(10) 0.0133(10) 0.0117(10) 0.0026(8) 0.0004(8) 0.0029(8)
C7 0.0155(11) 0.0169(11) 0.0125(11) 0.0025(9) -0.0011(9) 0.0027(9)
C8 0.0170(12) 0.0180(12) 0.0157(11) -0.0011(9) -0.0020(9) 0.0011(9)
C9 0.0167(12) 0.0140(11) 0.0222(13) 0.0016(9) -0.0014(10) 0.0013(9)
C10 0.0163(11) 0.0162(11) 0.0176(12) 0.0056(9) 0.0006(9) 0.0028(9)
C11 0.0127(11) 0.0156(11) 0.0118(10) 0.0019(8) -0.0002(8) 0.0046(8)
C12 0.0094(10) 0.0149(10) 0.0104(10) 0.0024(8) 0.0016(8) 0.0054(8)
C13 0.0118(10) 0.0157(11) 0.0105(10) 0.0014(8) -0.0002(8) 0.0048(8)
C14 0.0127(10) 0.0147(10) 0.0130(11) 0.0025(8) 0.0010(8) 0.0031(8)
C15 0.0124(11) 0.0182(11) 0.0136(11) 0.0039(9) 0.0002(8) 0.0028(9)
C16 0.0133(11) 0.0181(11) 0.0122(11) -0.0006(9) 0.0006(9) 0.0020(9)
C17 0.0232(13) 0.0149(11) 0.0172(12) -0.0001(9) -0.0027(10) 0.0029(9)
C18 0.0212(12) 0.0152(11) 0.0141(11) 0.0023(9) -0.0007(9) 0.0040(9)
C19 0.0224(13) 0.0236(13) 0.0136(12) -0.0014(10) -0.0028(10) 0.0019(10)
C20 0.0175(12) 0.0216(12) 0.0132(11) 0.0086(9) 0.0009(9) 0.0048(9)
C1S 0.0407(19) 0.0351(17) 0.0272(16) 0.0085(13) 0.0058(14) 0.0150(14)
Cl1S 0.0453(5) 0.0366(5) 0.0521(6) 0.0097(4) 0.0135(4) 0.0162(4)
Cl2S 0.0506(5) 0.0439(5) 0.0359(5) 0.0172(4) 0.0113(4) 0.0128(4)

loop_
_atom_type_symbol
_atom_type_description
_atom_type_scat_dispersion_real
_atom_type_scat_dispersion_imag
_atom_type_scat_source
C C 0.0033 0.0016 'International Tables Vol C Tables 4.2.6.8 and 6.1.1.4'
H H 0.0000 0.0000 'International Tables Vol C Tables 4.2.6.8 and 6.1.1.4'
N N 0.0061 0.0033 'International Tables Vol C Tables 4.2.6.8 and 6.1.1.4'
O O 0.0106 0.0060 'International Tables Vol C Tables 4.2.6.8 and 6.1.1.4'
S S 0.1246 0.1234 'International Tables Vol C Tables 4.2.6.8 and 6.1.1.4'
Cl Cl 0.1484 0.1585 'International Tables Vol C Tables 4.2.6.8 and 6.1.1.4'

loop_
_geom_angle_atom_site_label_1
_geom_angle_atom_site_label_2
_geom_angle_atom_site_label_3
_geom_angle
O2 S1 O3 116.11(11)
O2 S1 N2 115.07(11)
O3 S1 N2 109.90(11)
O2 S1 C13 107.69(11)
O3 S1 C13 106.09(11)
N2 S1 C13 100.34(11)
C12 N1 C11 111.1(2)
C12 N1 C20 125.4(2)
C11 N1 C20 122.7(2)
C12 N2 S1 127.11(18)
C2 N3 C3 124.2(2)
O1 C2 N3 123.8(2)
O1 C2 C1 121.1(2)
N3 C2 C1 115.1(2)
N3 C3 C4 108.9(2)
C3 C4 C5 113.8(2)
O4 C5 C6 116.4(2)
O4 C5 C4 108.48(19)
C6 C5 C4 111.6(2)
O4 C5 C12 113.23(19)
C6 C5 C12 100.71(18)
C4 C5 C12 105.87(18)
C7 C6 C11 119.7(2)
C7 C6 C5 131.5(2)
C11 C6 C5 108.8(2)
C6 C7 C8 118.3(2)
C9 C8 C7 121.0(2)
C8 C9 C10 121.3(2)
C11 C10 C9 116.6(2)
C10 C11 C6 123.1(2)
C10 C11 N1 127.5(2)
C6 C11 N1 109.3(2)
N2 C12 N1 119.6(2)
N2 C12 C5 132.0(2)
N1 C12 C5 108.26(19)
C14 C13 C18 120.8(2)
C14 C13 S1 121.96(18)
C18 C13 S1 116.89(19)
C15 C14 C13 119.2(2)
C14 C15 C16 121.1(2)
C17 C16 C15 118.5(2)
C17 C16 C19 121.0(2)
C15 C16 C19 120.5(2)
C18 C17 C16 121.2(2)
C17 C18 C13 119.2(2)
Cl2S C1S Cl1S 111.40(19)

loop_
_geom_bond_atom_site_label_1
_geom_bond_atom_site_label_2
_geom_bond_distance
S1 O2 1.4418(18)
S1 O3 1.4530(18)
S1 N2 1.603(2)
S1 C13 1.765(2)
N1 C12 1.347(3)
N1 C11 1.416(3)
N1 C20 1.454(3)
N2 C12 1.301(3)
O1 C2 1.236(3)
N3 C2 1.334(3)
N3 C3 1.455(3)
O4 C5 1.402(3)
C1 C2 1.510(3)
C3 C4 1.524(3)
C4 C5 1.546(3)
C5 C6 1.514(3)
C5 C12 1.556(3)
C6 C7 1.380(3)
C6 C11 1.393(3)
C7 C8 1.398(3)
C8 C9 1.385(4)
C9 C10 1.395(4)
C10 C11 1.381(3)
C13 C14 1.394(3)
C13 C18 1.395(3)
C14 C15 1.392(3)
C15 C16 1.400(3)
C16 C17 1.397(4)
C16 C19 1.503(3)
C17 C18 1.392(3)
C1S Cl2S 1.757(4)
C1S Cl1S 1.758(3)

loop_
_geom_torsion_atom_site_label_1
_geom_torsion_atom_site_label_2
_geom_torsion_atom_site_label_3
_geom_torsion_atom_site_label_4
_geom_torsion
O2 S1 N2 C12 -56.3(3)
O3 S1 N2 C12 77.0(2)
C13 S1 N2 C12 -171.6(2)
C3 N3 C2 O1 -2.0(4)
C3 N3 C2 C1 176.2(2)
C2 N3 C3 C4 -149.9(2)
N3 C3 C4 C5 174.1(2)
C3 C4 C5 O4 -68.9(3)
C3 C4 C5 C6 60.6(3)
C3 C4 C5 C12 169.3(2)
O4 C5 C6 C7 47.1(4)
C4 C5 C6 C7 -78.1(3)
C12 C5 C6 C7 169.9(3)
O4 C5 C6 C11 -133.7(2)
C4 C5 C6 C11 101.1(2)
C12 C5 C6 C11 -10.9(2)
C11 C6 C7 C8 -0.9(4)
C5 C6 C7 C8 178.3(2)
C6 C7 C8 C9 -0.6(4)
C7 C8 C9 C10 1.6(4)
C8 C9 C10 C11 -1.1(4)
C9 C10 C11 C6 -0.4(4)
C9 C10 C11 N1 175.7(2)
C7 C6 C11 C10 1.4(4)
C5 C6 C11 C10 -177.9(2)
C7 C6 C11 N1 -175.3(2)
C5 C6 C11 N1 5.4(3)
C12 N1 C11 C10 -172.8(2)
C20 N1 C11 C10 -2.5(4)
C12 N1 C11 C6 3.8(3)
C20 N1 C11 C6 174.1(2)
S1 N2 C12 N1 -169.57(18)
S1 N2 C12 C5 14.2(4)
C11 N1 C12 N2 171.9(2)
C20 N1 C12 N2 1.9(4)
C11 N1 C12 C5 -11.0(3)
C20 N1 C12 C5 179.0(2)
O4 C5 C12 N2 -45.2(3)
C6 C5 C12 N2 -170.2(3)
C4 C5 C12 N2 73.5(3)
O4 C5 C12 N1 138.2(2)
C6 C5 C12 N1 13.2(2)
C4 C5 C12 N1 -103.1(2)
O2 S1 C13 C14 -150.5(2)
O3 S1 C13 C14 84.6(2)
N2 S1 C13 C14 -29.8(2)
O2 S1 C13 C18 36.6(2)
O3 S1 C13 C18 -88.3(2)
N2 S1 C13 C18 157.3(2)
C18 C13 C14 C15 -0.6(4)
S1 C13 C14 C15 -173.24(19)
C13 C14 C15 C16 0.8(4)
C14 C15 C16 C17 -0.4(4)
C14 C15 C16 C19 179.5(2)
C15 C16 C17 C18 -0.3(4)
C19 C16 C17 C18 179.8(3)
C16 C17 C18 C13 0.5(4)
C14 C13 C18 C17 0.0(4)
S1 C13 C18 C17 173.0(2)
